data_8106435
loop_
_publ_author_name
'El-Faham, Ayman'
'El-Merghany, Adel'
'Ghabbour, Hazem A.'

_publ_section_title
;
 Crystal structure of N&#x2032;-(2-phenylacetyl)thiophene-2-carbohydrazide
 monohydrate, C13H14N2O3S
;
_journal_issue 1
_journal_name_full 'Zeitschrift f\"ur Kristallographie - New Crystal Structures'
_journal_page_first 69
_journal_page_last 71
_journal_paper_doi 10.1515/ncrs-2016-0152
_journal_volume 232
_journal_year 2017
_chemical_formula_sum 'C13 H14 N2 O3 S'
_chemical_formula_weight 278.32
_space_group_IT_number 15
_space_group_name_Hall '-C 2yc'
_space_group_name_H-M_alt 'C 1 2/c 1'
_symmetry_cell_setting monoclinic
_symmetry_Int_Tables_number 15
_symmetry_space_group_name_Hall '-C 2yc'
_symmetry_space_group_name_H-M 'C 1 2/c 1'
_atom_sites_solution_hydrogens geom
_atom_sites_solution_primary direct
_atom_sites_solution_secondary difmap
_cell_angle_alpha 90.00
_cell_angle_beta 92.600(3)
_cell_angle_gamma 90.00
_cell_formula_units_Z 8
_cell_length_a 27.9910(12)
_cell_length_b 6.5721(3)
_cell_length_c 14.2821(7)
_cell_measurement_reflns_used 9896
_cell_measurement_temperature 100(2)
_cell_measurement_theta_max 32.05
_cell_measurement_theta_min 2.86
_cell_volume 2624.6(2)
_computing_cell_refinement 'Bruker SAINT'
_computing_data_collection 'Bruker APEX2'
_computing_data_reduction 'Bruker SAINT'
_computing_molecular_graphics 'Bruker SHELXTL'
_computing_publication_material 'Bruker SHELXTL'
_computing_structure_refinement 'SHELXL-2014 (Sheldrick 2014)'
_computing_structure_solution 'SHELXS-97 (Sheldrick 2008)'
_diffrn_ambient_temperature 100(2)
_diffrn_measured_fraction_theta_full 0.999
_diffrn_measured_fraction_theta_max 0.999
_diffrn_measurement_device_type 'Bruker APEX-II CCD'
_diffrn_measurement_method '\f and \w scans'
_diffrn_radiation_monochromator graphite
_diffrn_radiation_source 'fine-focus micro tube'
_diffrn_radiation_type MoK\a
_diffrn_radiation_wavelength 0.71073
_diffrn_reflns_av_R_equivalents 0.0586
_diffrn_reflns_av_sigmaI/netI 0.0316
_diffrn_reflns_limit_h_max 42
_diffrn_reflns_limit_h_min -42
_diffrn_reflns_limit_k_max 10
_diffrn_reflns_limit_k_min -10
_diffrn_reflns_limit_l_max 22
_diffrn_reflns_limit_l_min -22
_diffrn_reflns_number 64167
_diffrn_reflns_theta_full 33.20
_diffrn_reflns_theta_max 33.20
_diffrn_reflns_theta_min 2.86
_diffrn_standards_decay_% .
_diffrn_standards_interval_count .
_diffrn_standards_interval_time .
_diffrn_standards_number 0
_exptl_absorpt_coefficient_mu 0.252
_exptl_absorpt_correction_T_max 0.9718
_exptl_absorpt_correction_T_min 0.8639
_exptl_absorpt_correction_type multi-scan
_exptl_absorpt_process_details SADABS_Bruker_2014
_exptl_crystal_colour colourless
_exptl_crystal_density_diffrn 1.409
_exptl_crystal_density_method 'not measured'
_exptl_crystal_description block
_exptl_crystal_F_000 1168
_exptl_crystal_size_max 0.60
_exptl_crystal_size_mid 0.35
_exptl_crystal_size_min 0.11
_refine_diff_density_max 0.431
_refine_diff_density_min -0.381
_refine_diff_density_rms 0.065
_refine_ls_extinction_method none
_refine_ls_goodness_of_fit_ref 1.045
_refine_ls_hydrogen_treatment mixed
_refine_ls_matrix_type full
_refine_ls_number_parameters 188
_refine_ls_number_reflns 5018
_refine_ls_number_restraints 0
_refine_ls_restrained_S_all 1.045
_refine_ls_R_factor_all 0.0636
_refine_ls_R_factor_gt 0.0424
_refine_ls_shift/su_max 0.001
_refine_ls_shift/su_mean 0.000
_refine_ls_structure_factor_coef Fsqd
_refine_ls_weighting_details 'calc w=1/[\s^2^(Fo^2^)+(0.0485P)^2^+2.3725P] where P=(Fo^2^+2Fc^2^)/3'
_refine_ls_weighting_scheme calc
_refine_ls_wR_factor_gt 0.0974
_refine_ls_wR_factor_ref 0.1052
_reflns_number_gt 3921
_reflns_number_total 5018
_reflns_threshold_expression >2sigma(I)
_cod_data_source_file suppl_ncrs-2016-0152_suppl.cif
_cod_data_source_block a_a
_cod_original_sg_symbol_H-M 'C 2/c'
_cod_database_code 8106435

loop_
_symmetry_equiv_pos_as_xyz
'x, y, z'
'-x, y, -z+1/2'
'x+1/2, y+1/2, z'
'-x+1/2, y+1/2, -z+1/2'
'-x, -y, -z'
'x, -y, z-1/2'
'-x+1/2, -y+1/2, -z'
'x+1/2, -y+1/2, z-1/2'

loop_
_atom_site_label
_atom_site_type_symbol
_atom_site_fract_x
_atom_site_fract_y
_atom_site_fract_z
_atom_site_U_iso_or_equiv
_atom_site_adp_type
_atom_site_occupancy
_atom_site_symmetry_multiplicity
_atom_site_calc_flag
_atom_site_refinement_flags
_atom_site_disorder_assembly
_atom_site_disorder_group
S1 S 0.446973(10) 0.51307(5) 0.40672(2) 0.01996(8) Uani 1 1 d . . .
O1 O 0.35067(3) 0.32976(13) 0.42592(6) 0.01678(17) Uani 1 1 d . . .
O2 O 0.25925(3) 0.53262(13) 0.27788(6) 0.01604(17) Uani 1 1 d . . .
N1 N 0.31011(3) 0.62900(15) 0.43446(7) 0.01299(18) Uani 1 1 d . . .
N2 N 0.26610(3) 0.53175(15) 0.43549(7) 0.01220(17) Uani 1 1 d . . .
C1 C 0.47559(4) 0.7261(2) 0.36984(10) 0.0244(3) Uani 1 1 d . . .
H1A H 0.5092 0.7341 0.3633 0.029 Uiso 1 1 calc R . .
C2 C 0.44483(4) 0.8840(2) 0.35081(10) 0.0223(3) Uani 1 1 d . . .
H2A H 0.4545 1.0133 0.3288 0.027 Uiso 1 1 calc R . .
C3 C 0.39675(4) 0.83209(18) 0.36783(9) 0.0166(2) Uani 1 1 d . . .
H3A H 0.3705 0.9229 0.3589 0.020 Uiso 1 1 calc R . .
C4 C 0.39258(4) 0.63457(17) 0.39874(8) 0.0130(2) Uani 1 1 d . . .
C5 C 0.34972(4) 0.51718(16) 0.42038(8) 0.01170(19) Uani 1 1 d . . .
C6 C 0.24225(4) 0.49004(16) 0.35350(8) 0.01168(19) Uani 1 1 d . . .
C7 C 0.19405(4) 0.39035(17) 0.36177(8) 0.0136(2) Uani 1 1 d . . .
H7A H 0.1942 0.3123 0.4211 0.016 Uiso 1 1 calc R . .
H7B H 0.1888 0.2928 0.3095 0.016 Uiso 1 1 calc R . .
C8 C 0.15280(4) 0.54074(17) 0.36007(7) 0.01192(19) Uani 1 1 d . . .
C9 C 0.10973(4) 0.48058(18) 0.39783(9) 0.0167(2) Uani 1 1 d . . .
H9A H 0.1073 0.3502 0.4259 0.020 Uiso 1 1 calc R . .
C10 C 0.07054(4) 0.6105(2) 0.39449(9) 0.0217(3) Uani 1 1 d . . .
H10A H 0.0414 0.5683 0.4199 0.026 Uiso 1 1 calc R . .
C11 C 0.07387(4) 0.8015(2) 0.35426(9) 0.0231(3) Uani 1 1 d . . .
H11A H 0.0469 0.8894 0.3513 0.028 Uiso 1 1 calc R . .
C12 C 0.11668(5) 0.8640(2) 0.31834(9) 0.0212(2) Uani 1 1 d . . .
H12A H 0.1192 0.9959 0.2918 0.025 Uiso 1 1 calc R . .
C13 C 0.15602(4) 0.73407(18) 0.32095(8) 0.0168(2) Uani 1 1 d . . .
H13A H 0.1852 0.7775 0.2959 0.020 Uiso 1 1 calc R . .
O1W O 0.21712(3) 0.53391(13) 0.10304(6) 0.01396(16) Uani 1 1 d . . .
H1N1 H 0.3082(6) 0.759(3) 0.4219(12) 0.028(4) Uiso 1 1 d . . .
H1N2 H 0.2553(6) 0.508(2) 0.4852(12) 0.016(4) Uiso 1 1 d . . .
H2OW H 0.2285(7) 0.530(3) 0.1580(15) 0.034(5) Uiso 1 1 d . . .
H1OW H 0.1988(7) 0.633(3) 0.0987(14) 0.036(5) Uiso 1 1 d . . .

loop_
_atom_site_aniso_label
_atom_site_aniso_U_11
_atom_site_aniso_U_22
_atom_site_aniso_U_33
_atom_site_aniso_U_23
_atom_site_aniso_U_13
_atom_site_aniso_U_12
S1 0.01124(12) 0.01538(14) 0.03320(18) 0.00009(12) 0.00044(11) 0.00227(10)
O1 0.0150(4) 0.0109(4) 0.0244(4) 0.0022(3) 0.0003(3) 0.0008(3)
O2 0.0150(4) 0.0201(4) 0.0132(4) 0.0006(3) 0.0024(3) -0.0007(3)
N1 0.0096(4) 0.0105(4) 0.0189(5) -0.0001(3) 0.0009(3) -0.0011(3)
N2 0.0099(4) 0.0141(4) 0.0128(4) 0.0008(3) 0.0022(3) -0.0015(3)
C1 0.0132(5) 0.0222(6) 0.0381(8) -0.0004(5) 0.0055(5) -0.0023(4)
C2 0.0166(5) 0.0191(6) 0.0315(7) 0.0029(5) 0.0052(5) -0.0030(4)
C3 0.0129(5) 0.0155(5) 0.0214(6) 0.0014(4) 0.0009(4) -0.0004(4)
C4 0.0100(4) 0.0131(5) 0.0157(5) -0.0004(4) -0.0006(4) 0.0012(3)
C5 0.0114(4) 0.0128(5) 0.0107(4) 0.0002(4) -0.0014(3) 0.0001(3)
C6 0.0105(4) 0.0093(4) 0.0153(5) -0.0004(4) 0.0010(3) 0.0024(3)
C7 0.0103(4) 0.0120(5) 0.0185(5) -0.0006(4) 0.0003(4) -0.0002(3)
C8 0.0107(4) 0.0141(5) 0.0109(5) -0.0015(4) -0.0005(3) 0.0005(4)
C9 0.0125(4) 0.0180(5) 0.0196(5) 0.0006(4) 0.0019(4) -0.0011(4)
C10 0.0122(5) 0.0276(7) 0.0255(6) -0.0026(5) 0.0033(4) 0.0015(4)
C11 0.0181(5) 0.0266(7) 0.0245(6) -0.0017(5) 0.0000(4) 0.0097(5)
C12 0.0240(6) 0.0180(6) 0.0217(6) 0.0038(5) 0.0013(4) 0.0071(5)
C13 0.0164(5) 0.0165(5) 0.0177(5) 0.0024(4) 0.0032(4) 0.0021(4)
O1W 0.0158(4) 0.0117(4) 0.0144(4) -0.0016(3) 0.0007(3) 0.0011(3)

loop_
_atom_type_symbol
_atom_type_description
_atom_type_scat_dispersion_real
_atom_type_scat_dispersion_imag
_atom_type_scat_source
C C 0.0033 0.0016 'International Tables Vol C Tables 4.2.6.8 and 6.1.1.4'
H H 0.0000 0.0000 'International Tables Vol C Tables 4.2.6.8 and 6.1.1.4'
N N 0.0061 0.0033 'International Tables Vol C Tables 4.2.6.8 and 6.1.1.4'
O O 0.0106 0.0060 'International Tables Vol C Tables 4.2.6.8 and 6.1.1.4'
S S 0.1246 0.1234 'International Tables Vol C Tables 4.2.6.8 and 6.1.1.4'

loop_
_geom_angle_atom_site_label_1
_geom_angle_atom_site_label_2
_geom_angle_atom_site_label_3
_geom_angle
_geom_angle_site_symmetry_1
_geom_angle_site_symmetry_3
C1 S1 C4 91.43(6) . .
C5 N1 N2 119.01(9) . .
C5 N1 H1N1 122.8(11) . .
N2 N1 H1N1 114.0(11) . .
C6 N2 N1 119.25(9) . .
C6 N2 H1N2 122.8(12) . .
N1 N2 H1N2 117.9(12) . .
C2 C1 S1 112.54(9) . .
C2 C1 H1A 123.7 . .
S1 C1 H1A 123.7 . .
C1 C2 C3 112.14(11) . .
C1 C2 H2A 123.9 . .
C3 C2 H2A 123.9 . .
C4 C3 C2 112.07(10) . .
C4 C3 H3A 124.0 . .
C2 C3 H3A 124.0 . .
C3 C4 C5 130.02(10) . .
C3 C4 S1 111.81(8) . .
C5 C4 S1 118.10(8) . .
O1 C5 N1 123.23(10) . .
O1 C5 C4 121.42(10) . .
N1 C5 C4 115.35(10) . .
O2 C6 N2 121.26(10) . .
O2 C6 C7 123.33(10) . .
N2 C6 C7 115.41(9) . .
C6 C7 C8 113.44(9) . .
C6 C7 H7A 108.9 . .
C8 C7 H7A 108.9 . .
C6 C7 H7B 108.9 . .
C8 C7 H7B 108.9 . .
H7A C7 H7B 107.7 . .
C13 C8 C9 119.00(10) . .
C13 C8 C7 122.48(9) . .
C9 C8 C7 118.51(10) . .
C10 C9 C8 120.38(11) . .
C10 C9 H9A 119.8 . .
C8 C9 H9A 119.8 . .
C11 C10 C9 120.20(11) . .
C11 C10 H10A 119.9 . .
C9 C10 H10A 119.9 . .
C10 C11 C12 119.83(11) . .
C10 C11 H11A 120.1 . .
C12 C11 H11A 120.1 . .
C11 C12 C13 120.26(12) . .
C11 C12 H12A 119.9 . .
C13 C12 H12A 119.9 . .
C12 C13 C8 120.31(11) . .
C12 C13 H13A 119.8 . .
C8 C13 H13A 119.8 . .
H2OW O1W H1OW 107.8(18) . .

loop_
_geom_bond_atom_site_label_1
_geom_bond_atom_site_label_2
_geom_bond_distance
_geom_bond_site_symmetry_2
S1 C1 1.7083(13) .
S1 C4 1.7183(11) .
O1 C5 1.2345(13) .
O2 C6 1.2320(13) .
N1 C5 1.3528(14) .
N1 N2 1.3885(12) .
N1 H1N1 0.874(19) .
N2 C6 1.3495(14) .
N2 H1N2 0.799(16) .
C1 C2 1.3673(18) .
C1 H1A 0.9500 .
C2 C3 1.4201(16) .
C2 H2A 0.9500 .
C3 C4 1.3778(16) .
C3 H3A 0.9500 .
C4 C5 1.4711(15) .
C6 C7 1.5092(15) .
C7 C8 1.5192(15) .
C7 H7A 0.9900 .
C7 H7B 0.9900 .
C8 C13 1.3926(16) .
C8 C9 1.3998(15) .
C9 C10 1.3894(16) .
C9 H9A 0.9500 .
C10 C11 1.3853(19) .
C10 H10A 0.9500 .
C11 C12 1.3869(18) .
C11 H11A 0.9500 .
C12 C13 1.3926(16) .
C12 H12A 0.9500 .
C13 H13A 0.9500 .
O1W H2OW 0.83(2) .
O1W H1OW 0.83(2) .

loop_
_geom_torsion_atom_site_label_1
_geom_torsion_atom_site_label_2
_geom_torsion_atom_site_label_3
_geom_torsion_atom_site_label_4
_geom_torsion
_geom_torsion_site_symmetry_1
_geom_torsion_site_symmetry_2
_geom_torsion_site_symmetry_3
_geom_torsion_site_symmetry_4
C5 N1 N2 C6 -82.48(13) . . . .
C4 S1 C1 C2 -0.80(12) . . . .
S1 C1 C2 C3 0.87(16) . . . .
C1 C2 C3 C4 -0.48(17) . . . .
C2 C3 C4 C5 -177.00(12) . . . .
C2 C3 C4 S1 -0.12(14) . . . .
C1 S1 C4 C3 0.52(10) . . . .
C1 S1 C4 C5 177.80(10) . . . .
N2 N1 C5 O1 -14.20(16) . . . .
N2 N1 C5 C4 166.50(9) . . . .
C3 C4 C5 O1 162.56(12) . . . .
S1 C4 C5 O1 -14.15(15) . . . .
C3 C4 C5 N1 -18.13(17) . . . .
S1 C4 C5 N1 165.16(8) . . . .
N1 N2 C6 O2 1.59(16) . . . .
N1 N2 C6 C7 -178.09(9) . . . .
O2 C6 C7 C8 -85.75(13) . . . .
N2 C6 C7 C8 93.92(11) . . . .
C6 C7 C8 C13 22.43(15) . . . .
C6 C7 C8 C9 -158.76(10) . . . .
C13 C8 C9 C10 1.32(17) . . . .
C7 C8 C9 C10 -177.54(11) . . . .
C8 C9 C10 C11 -0.44(19) . . . .
C9 C10 C11 C12 -0.8(2) . . . .
C10 C11 C12 C13 1.2(2) . . . .
C11 C12 C13 C8 -0.34(19) . . . .
C9 C8 C13 C12 -0.93(17) . . . .
C7 C8 C13 C12 177.88(11) . . . .
